data_4027056
loop_
_publ_author_name
'Jincan Zhao'
'Dongfang Qiu'
'Jianwu Shi'
'Hua Wang'

_publ_section_title
;
 Synthesis of Dithieno[2,3-b:4',3'-d]siloles and Their Selective
 Bromination
;
_journal_name_full 'Journal of Organic Chemistry'
_journal_page_first 2929
_journal_page_last 2934
_journal_paper_doi 10.1021/jo202111z
_journal_volume 77
_journal_year 2012
_chemical_formula_sum 'C16 H26 S2 Si3'
_chemical_formula_weight 366.76
_chemical_name_systematic
; 
 ? 
;
_space_group_IT_number 4
_symmetry_cell_setting monoclinic
_symmetry_space_group_name_Hall 'P 2yb'
_symmetry_space_group_name_H-M 'P 1 21 1'
_atom_sites_solution_hydrogens geom
_atom_sites_solution_primary direct
_atom_sites_solution_secondary difmap
_audit_creation_method SHELXL-97
_cell_angle_alpha 90.00
_cell_angle_beta 113.854(5)
_cell_angle_gamma 90.00
_cell_formula_units_Z 2
_cell_length_a 10.160(4)
_cell_length_b 10.464(4)
_cell_length_c 10.644(4)
_cell_measurement_reflns_used 2461
_cell_measurement_temperature 296(2)
_cell_measurement_theta_max 28.29
_cell_measurement_theta_min 2.93
_cell_volume 1034.9(7)
_computing_cell_refinement 'Bruker SAINT'
_computing_data_collection 'Bruker APEX2'
_computing_data_reduction 'Bruker SAINT'
_computing_molecular_graphics 'Bruker SHELXTL'
_computing_publication_material 'Bruker SHELXTL'
_computing_structure_refinement 'SHELXL-97 (Sheldrick, 2008)'
_computing_structure_solution 'SHELXS-97 (Sheldrick, 2008)'
_diffrn_ambient_temperature 296(2)
_diffrn_measured_fraction_theta_full 0.997
_diffrn_measured_fraction_theta_max 0.997
_diffrn_measurement_device_type 'Bruker APEX-II CCD'
_diffrn_measurement_method '\f and \w scans'
_diffrn_radiation_monochromator graphite
_diffrn_radiation_source 'fine-focus sealed tube'
_diffrn_radiation_type MoK\a
_diffrn_radiation_wavelength 0.71073
_diffrn_reflns_av_R_equivalents 0.0262
_diffrn_reflns_av_sigmaI/netI 0.0457
_diffrn_reflns_limit_h_max 12
_diffrn_reflns_limit_h_min -11
_diffrn_reflns_limit_k_max 10
_diffrn_reflns_limit_k_min -12
_diffrn_reflns_limit_l_max 8
_diffrn_reflns_limit_l_min -12
_diffrn_reflns_number 5286
_diffrn_reflns_theta_full 24.99
_diffrn_reflns_theta_max 24.99
_diffrn_reflns_theta_min 2.34
_exptl_absorpt_coefficient_mu 0.424
_exptl_absorpt_correction_T_max 0.9628
_exptl_absorpt_correction_T_min 0.9238
_exptl_absorpt_correction_type multi-scan
_exptl_absorpt_process_details SADABS
_exptl_crystal_colour Colorless
_exptl_crystal_density_diffrn 1.177
_exptl_crystal_description Block
_exptl_crystal_F_000 392
_exptl_crystal_size_max 0.19
_exptl_crystal_size_mid 0.13
_exptl_crystal_size_min 0.09
_refine_diff_density_max 0.388
_refine_diff_density_min -0.545
_refine_diff_density_rms 0.047
_refine_ls_abs_structure_details 'Flack H D (1983), Acta Cryst. A39, 876-881'
_refine_ls_abs_structure_Flack 0.13(11)
_refine_ls_extinction_method none
_refine_ls_goodness_of_fit_ref 1.106
_refine_ls_hydrogen_treatment constr
_refine_ls_matrix_type full
_refine_ls_number_parameters 198
_refine_ls_number_reflns 3383
_refine_ls_number_restraints 8
_refine_ls_restrained_S_all 1.163
_refine_ls_R_factor_all 0.0440
_refine_ls_R_factor_gt 0.0399
_refine_ls_shift/su_max 0.000
_refine_ls_shift/su_mean 0.000
_refine_ls_structure_factor_coef Fsqd
_refine_ls_weighting_details 'calc w=1/[\s^2^(Fo^2^)+(0.0575P)^2^+0.0553P] where P=(Fo^2^+2Fc^2^)/3'
_refine_ls_weighting_scheme calc
_refine_ls_wR_factor_gt 0.1024
_refine_ls_wR_factor_ref 0.1058
_reflns_number_gt 3130
_reflns_number_total 3383
_reflns_threshold_expression >2sigma(I)
_cod_data_source_file jo202111z_si_001.cif
_cod_data_source_block a
_cod_original_cell_volume 1035.0(6)
_cod_original_sg_symbol_H-M 'P 1 21 1 '
_cod_database_code 4027056

loop_
_symmetry_equiv_pos_as_xyz
'x, y, z'
'-x, y+1/2, -z'

loop_
_atom_site_label
_atom_site_type_symbol
_atom_site_fract_x
_atom_site_fract_y
_atom_site_fract_z
_atom_site_U_iso_or_equiv
_atom_site_adp_type
_atom_site_occupancy
_atom_site_symmetry_multiplicity
_atom_site_calc_flag
_atom_site_refinement_flags
Si1 Si 0.03811(10) 0.24379(10) 0.14584(10) 0.0437(3) Uani 1 1 d .
Si2 Si 0.32465(11) 0.27093(11) -0.02420(11) 0.0524(3) Uani 1 1 d U
Si3 Si 0.41833(10) 0.64261(10) 0.44369(10) 0.0442(3) Uani 1 1 d .
S1 S -0.12432(11) 0.34305(15) 0.34172(12) 0.0722(4) Uani 1 1 d .
S2 S 0.42305(9) 0.47170(9) 0.20960(9) 0.0445(2) Uani 1 1 d .
C1 C -0.0448(5) 0.4702(6) 0.4441(5) 0.0779(15) Uani 1 1 d .
H1 H -0.0787 0.5079 0.5044 0.093 Uiso 1 1 calc R
C2 C 0.0737(4) 0.5096(5) 0.4272(4) 0.0624(12) Uani 1 1 d .
H2 H 0.1303 0.5785 0.4737 0.075 Uiso 1 1 calc R
C3 C 0.1016(4) 0.4345(4) 0.3311(3) 0.0434(8) Uani 1 1 d .
C4 C 0.0010(4) 0.3405(4) 0.2736(4) 0.0485(9) Uani 1 1 d .
C5 C 0.0900(5) 0.0780(5) 0.2063(5) 0.0735(13) Uani 1 1 d .
H5A H 0.1825 0.0784 0.2822 0.110 Uiso 1 1 calc R
H5B H 0.0949 0.0276 0.1329 0.110 Uiso 1 1 calc R
H5C H 0.0198 0.0421 0.2350 0.110 Uiso 1 1 calc R
C6 C -0.1115(4) 0.2440(5) -0.0255(4) 0.0678(12) Uani 1 1 d .
H6A H -0.1912 0.1970 -0.0222 0.102 Uiso 1 1 calc R
H6B H -0.0806 0.2047 -0.0905 0.102 Uiso 1 1 calc R
H6C H -0.1407 0.3304 -0.0531 0.102 Uiso 1 1 calc R
C7 C 0.1950(3) 0.3488(3) 0.1704(3) 0.0365(7) Uani 1 1 d .
C8 C 0.2153(3) 0.4399(3) 0.2768(3) 0.0354(7) Uani 1 1 d .
C9 C 0.3359(3) 0.5140(3) 0.3125(3) 0.0385(8) Uani 1 1 d .
C10 C 0.4545(5) 0.5827(5) 0.6182(4) 0.0698(13) Uani 1 1 d .
H10A H 0.4954 0.6501 0.6838 0.105 Uiso 1 1 calc R
H10B H 0.5208 0.5125 0.6396 0.105 Uiso 1 1 calc R
H10C H 0.3662 0.5546 0.6217 0.105 Uiso 1 1 calc R
C11 C 0.3006(5) 0.7851(4) 0.4079(5) 0.0646(11) Uani 1 1 d .
H11A H 0.2975 0.8267 0.3263 0.097 Uiso 1 1 calc R
H11B H 0.3381 0.8432 0.4840 0.097 Uiso 1 1 calc R
H11C H 0.2053 0.7593 0.3948 0.097 Uiso 1 1 calc R
C12 C 0.5889(5) 0.6902(5) 0.4337(5) 0.0786(15) Uani 1 1 d .
H12A H 0.5686 0.7320 0.3476 0.118 Uiso 1 1 calc R
H12B H 0.6465 0.6157 0.4407 0.118 Uiso 1 1 calc R
H12C H 0.6403 0.7477 0.5077 0.118 Uiso 1 1 calc R
C13 C 0.3009(4) 0.3543(4) 0.1207(3) 0.0412(8) Uani 1 1 d .
C14 C 0.2607(8) 0.1042(7) -0.0398(8) 0.122(3) Uani 1 1 d .
H14A H 0.1574 0.1031 -0.0795 0.183 Uiso 1 1 calc R
H14B H 0.2959 0.0655 0.0495 0.183 Uiso 1 1 calc R
H14C H 0.2956 0.0573 -0.0976 0.183 Uiso 1 1 calc R
C15 C 0.2222(6) 0.3516(7) -0.1842(5) 0.0895(12) Uani 1 1 d U
H15A H 0.2307 0.3056 -0.2586 0.134 Uiso 1 1 calc R
H15B H 0.2586 0.4368 -0.1810 0.134 Uiso 1 1 calc R
H15C H 0.1228 0.3554 -0.1981 0.134 Uiso 1 1 calc R
C16 C 0.5177(6) 0.2632(8) 0.0136(7) 0.108(2) Uani 1 1 d .
H16A H 0.5665 0.2152 0.0965 0.162 Uiso 1 1 calc R
H16B H 0.5564 0.3482 0.0252 0.162 Uiso 1 1 calc R
H16C H 0.5310 0.2221 -0.0610 0.162 Uiso 1 1 calc R

loop_
_atom_site_aniso_label
_atom_site_aniso_U_11
_atom_site_aniso_U_22
_atom_site_aniso_U_33
_atom_site_aniso_U_23
_atom_site_aniso_U_13
_atom_site_aniso_U_12
Si1 0.0436(5) 0.0441(6) 0.0414(5) -0.0021(4) 0.0149(4) -0.0086(4)
Si2 0.0539(6) 0.0621(8) 0.0461(6) -0.0167(5) 0.0253(4) 0.0019(5)
Si3 0.0497(5) 0.0406(6) 0.0374(5) -0.0076(4) 0.0127(4) -0.0036(4)
S1 0.0559(5) 0.1112(11) 0.0620(7) -0.0039(7) 0.0367(5) -0.0147(6)
S2 0.0454(4) 0.0470(6) 0.0470(5) -0.0097(4) 0.0249(4) -0.0090(4)
C1 0.073(3) 0.115(5) 0.062(3) -0.014(3) 0.045(2) -0.001(3)
C2 0.056(2) 0.086(4) 0.051(2) -0.015(2) 0.0281(19) -0.004(2)
C3 0.0443(17) 0.052(2) 0.0344(17) -0.0003(15) 0.0164(14) 0.0026(15)
C4 0.0474(18) 0.063(3) 0.041(2) 0.0014(18) 0.0236(15) -0.0049(18)
C5 0.089(3) 0.046(3) 0.087(4) 0.007(2) 0.037(3) -0.007(2)
C6 0.055(2) 0.083(3) 0.055(2) -0.011(2) 0.0116(18) -0.010(2)
C7 0.0369(15) 0.0377(19) 0.0318(16) -0.0018(14) 0.0107(13) -0.0031(15)
C8 0.0382(15) 0.0366(19) 0.0304(16) 0.0008(13) 0.0128(13) 0.0030(13)
C9 0.0455(17) 0.0341(19) 0.0335(18) -0.0030(13) 0.0136(14) -0.0007(14)
C10 0.081(3) 0.077(3) 0.039(2) -0.005(2) 0.011(2) 0.002(2)
C11 0.082(3) 0.043(3) 0.061(3) -0.0049(19) 0.021(2) 0.006(2)
C12 0.068(3) 0.078(4) 0.085(3) -0.025(3) 0.026(2) -0.029(2)
C13 0.0480(17) 0.042(2) 0.0371(18) -0.0071(15) 0.0203(14) -0.0045(16)
C14 0.146(6) 0.100(5) 0.138(6) -0.067(5) 0.076(5) -0.030(5)
C15 0.0932(15) 0.0898(15) 0.0821(13) 0.0077(10) 0.0319(9) 0.0069(10)
C16 0.071(3) 0.161(7) 0.105(4) -0.059(4) 0.048(3) -0.007(4)

loop_
_atom_type_symbol
_atom_type_description
_atom_type_scat_dispersion_real
_atom_type_scat_dispersion_imag
_atom_type_scat_source
C C 0.0033 0.0016 'International Tables Vol C Tables 4.2.6.8 and 6.1.1.4'
H H 0.0000 0.0000 'International Tables Vol C Tables 4.2.6.8 and 6.1.1.4'
Si Si 0.0817 0.0704 'International Tables Vol C Tables 4.2.6.8 and 6.1.1.4'
S S 0.1246 0.1234 'International Tables Vol C Tables 4.2.6.8 and 6.1.1.4'

loop_
_geom_angle_atom_site_label_1
_geom_angle_atom_site_label_2
_geom_angle_atom_site_label_3
_geom_angle
C5 Si1 C6 110.5(2)
C5 Si1 C4 111.8(2)
C6 Si1 C4 113.2(2)
C5 Si1 C7 113.32(19)
C6 Si1 C7 117.00(19)
C4 Si1 C7 89.52(16)
C15 Si2 C16 112.6(3)
C15 Si2 C14 108.0(3)
C16 Si2 C14 106.5(4)
C15 Si2 C13 110.0(2)
C16 Si2 C13 108.8(2)
C14 Si2 C13 110.9(3)
C11 Si3 C10 109.2(2)
C11 Si3 C12 108.3(3)
C10 Si3 C12 109.8(2)
C11 Si3 C9 111.60(18)
C10 Si3 C9 110.6(2)
C12 Si3 C9 107.32(19)
C4 S1 C1 92.4(2)
C9 S2 C13 95.20(16)
C2 C1 S1 111.8(4)
C2 C1 H1 124.1
S1 C1 H1 124.1
C1 C2 C3 112.2(4)
C1 C2 H2 123.9
C3 C2 H2 123.9
C4 C3 C2 113.1(3)
C4 C3 C8 114.2(3)
C2 C3 C8 132.7(4)
C3 C4 S1 110.5(3)
C3 C4 Si1 112.5(3)
S1 C4 Si1 137.0(2)
Si1 C5 H5A 109.5
Si1 C5 H5B 109.5
H5A C5 H5B 109.5
Si1 C5 H5C 109.5
H5A C5 H5C 109.5
H5B C5 H5C 109.5
Si1 C6 H6A 109.5
Si1 C6 H6B 109.5
H6A C6 H6B 109.5
Si1 C6 H6C 109.5
H6A C6 H6C 109.5
H6B C6 H6C 109.5
C13 C7 C8 113.0(3)
C13 C7 Si1 136.6(3)
C8 C7 Si1 110.2(2)
C9 C8 C7 115.1(3)
C9 C8 C3 131.6(3)
C7 C8 C3 113.3(3)
C8 C9 S2 108.2(2)
C8 C9 Si3 133.9(3)
S2 C9 Si3 117.93(19)
Si3 C10 H10A 109.5
Si3 C10 H10B 109.5
H10A C10 H10B 109.5
Si3 C10 H10C 109.5
H10A C10 H10C 109.5
H10B C10 H10C 109.5
Si3 C11 H11A 109.5
Si3 C11 H11B 109.5
H11A C11 H11B 109.5
Si3 C11 H11C 109.5
H11A C11 H11C 109.5
H11B C11 H11C 109.5
Si3 C12 H12A 109.5
Si3 C12 H12B 109.5
H12A C12 H12B 109.5
Si3 C12 H12C 109.5
H12A C12 H12C 109.5
H12B C12 H12C 109.5
C7 C13 S2 108.6(2)
C7 C13 Si2 132.6(3)
S2 C13 Si2 118.61(18)
Si2 C14 H14A 109.5
Si2 C14 H14B 109.5
H14A C14 H14B 109.5
Si2 C14 H14C 109.5
H14A C14 H14C 109.5
H14B C14 H14C 109.5
Si2 C15 H15A 109.5
Si2 C15 H15B 109.5
H15A C15 H15B 109.5
Si2 C15 H15C 109.5
H15A C15 H15C 109.5
H15B C15 H15C 109.5
Si2 C16 H16A 109.5
Si2 C16 H16B 109.5
H16A C16 H16B 109.5
Si2 C16 H16C 109.5
H16A C16 H16C 109.5
H16B C16 H16C 109.5

loop_
_geom_bond_atom_site_label_1
_geom_bond_atom_site_label_2
_geom_bond_distance
Si1 C5 1.851(5)
Si1 C6 1.843(4)
Si1 C4 1.852(4)
Si1 C7 1.865(3)
Si2 C15 1.807(5)
Si2 C16 1.837(5)
Si2 C14 1.845(7)
Si2 C13 1.871(3)
Si3 C11 1.852(4)
Si3 C10 1.851(4)
Si3 C12 1.847(5)
Si3 C9 1.875(3)
S1 C4 1.701(3)
S1 C1 1.702(6)
S2 C9 1.722(3)
S2 C13 1.730(4)
C1 C2 1.352(6)
C1 H1 0.9300
C2 C3 1.407(5)
C2 H2 0.9300
C3 C4 1.372(5)
C3 C8 1.486(5)
C5 H5A 0.9600
C5 H5B 0.9600
C5 H5C 0.9600
C6 H6A 0.9600
C6 H6B 0.9600
C6 H6C 0.9600
C7 C13 1.379(4)
C7 C8 1.431(5)
C8 C9 1.367(5)
C10 H10A 0.9600
C10 H10B 0.9600
C10 H10C 0.9600
C11 H11A 0.9600
C11 H11B 0.9600
C11 H11C 0.9600
C12 H12A 0.9600
C12 H12B 0.9600
C12 H12C 0.9600
C14 H14A 0.9600
C14 H14B 0.9600
C14 H14C 0.9600
C15 H15A 0.9600
C15 H15B 0.9600
C15 H15C 0.9600
C16 H16A 0.9600
C16 H16B 0.9600
C16 H16C 0.9600
